data_7120036
loop_
_publ_author_name
'Luo, Feng'
'Gao, Heng Ya'
'Peng, Wenli'
'Meng, PanPan'
'Feng, Xuefeng'
'Li, Jianqiang'
'Wu, HuiQiong'
'Yan, Chang Sheng'
'Xiaong, Yang Yang'

_publ_section_title
;
 Lanthanide separation using size-selective crystallization of Ln-MOFs
;
_journal_name_full 'Chem. Commun.'
_journal_paper_doi 10.1039/C7CC01898C
_journal_year 2017
_chemical_formula_sum 'C17 H18 N3 O9 Tb'
_chemical_formula_weight 567.26
_chemical_name_systematic
; 
 ? 
;
_space_group_IT_number 14
_symmetry_cell_setting monoclinic
_symmetry_space_group_name_Hall '-P 2ybc'
_symmetry_space_group_name_H-M 'P 1 21/c 1'
_atom_sites_solution_hydrogens geom
_atom_sites_solution_primary direct
_atom_sites_solution_secondary difmap
_audit_creation_method SHELXL-97
_audit_update_record
;
2017-03-10 deposited with the CCDC.
2017-04-27 downloaded from the CCDC.
;
_cell_angle_alpha 90.00
_cell_angle_beta 102.193(10)
_cell_angle_gamma 90.00
_cell_formula_units_Z 4
_cell_length_a 8.742(2)
_cell_length_b 8.729(2)
_cell_length_c 27.415(7)
_cell_measurement_reflns_used 8004
_cell_measurement_temperature 296(2)
_cell_measurement_theta_max 27.76
_cell_measurement_theta_min 2.38
_cell_volume 2044.8(8)
_computing_cell_refinement 'Bruker SMART'
_computing_data_collection 'Bruker SMART'
_computing_data_reduction 'Bruker SAINT'
_computing_molecular_graphics 'Bruker SHELXTL'
_computing_publication_material 'Bruker SHELXTL'
_computing_structure_refinement 'SHELXL-97 (Sheldrick, 1997)'
_computing_structure_solution 'SHELXS-97 (Sheldrick, 1990)'
_diffrn_ambient_temperature 296(2)
_diffrn_measured_fraction_theta_full 1.000
_diffrn_measured_fraction_theta_max 1.000
_diffrn_measurement_device_type 'CCD area detector'
_diffrn_measurement_method 'phi and omega scans'
_diffrn_radiation_monochromator graphite
_diffrn_radiation_source 'fine-focus sealed tube'
_diffrn_radiation_type MoK\a
_diffrn_radiation_wavelength 0.71073
_diffrn_reflns_av_R_equivalents 0.0301
_diffrn_reflns_av_sigmaI/netI 0.0306
_diffrn_reflns_limit_h_max 10
_diffrn_reflns_limit_h_min -10
_diffrn_reflns_limit_k_max 10
_diffrn_reflns_limit_k_min -10
_diffrn_reflns_limit_l_max 27
_diffrn_reflns_limit_l_min -32
_diffrn_reflns_number 13559
_diffrn_reflns_theta_full 25.00
_diffrn_reflns_theta_max 25.00
_diffrn_reflns_theta_min 1.52
_exptl_absorpt_coefficient_mu 3.513
_exptl_absorpt_correction_T_max 0.5704
_exptl_absorpt_correction_T_min 0.5401
_exptl_absorpt_correction_type none
_exptl_crystal_density_diffrn 1.843
_exptl_crystal_density_meas 0
_exptl_crystal_density_method 'not measured'
_exptl_crystal_F_000 1112
_exptl_crystal_size_max 0.20
_exptl_crystal_size_mid 0.20
_exptl_crystal_size_min 0.18
_refine_diff_density_max 0.565
_refine_diff_density_min -0.726
_refine_diff_density_rms 0.127
_refine_ls_extinction_method none
_refine_ls_goodness_of_fit_ref 1.162
_refine_ls_hydrogen_treatment mixed
_refine_ls_matrix_type full
_refine_ls_number_parameters 277
_refine_ls_number_reflns 3608
_refine_ls_number_restraints 6
_refine_ls_restrained_S_all 1.163
_refine_ls_R_factor_all 0.0276
_refine_ls_R_factor_gt 0.0228
_refine_ls_shift/su_max 0.001
_refine_ls_shift/su_mean 0.000
_refine_ls_structure_factor_coef Fsqd
_refine_ls_weighting_details 'calc w=1/[\s^2^(Fo^2^)+(0.0186P)^2^+1.7088P] where P=(Fo^2^+2Fc^2^)/3'
_refine_ls_weighting_scheme calc
_refine_ls_wR_factor_gt 0.0509
_refine_ls_wR_factor_ref 0.0554
_reflns_number_gt 3241
_reflns_number_total 3608
_reflns_threshold_expression >2sigma(I)
_cod_data_source_file c7cc01898c2.cif
_cod_data_source_block p2015102407_0m
_cod_depositor_comments
;
The following automatic conversions were performed:

'_symmetry_cell_setting' value 'Monoclinic' changed to 'monoclinic'
according to
/home/data/users/saulius/crontab/automatic-downloads/rss-feeds/RSC/lib/dictionaries/cif_core.dic
dictionary named 'cif_core.dic' version 2.4.2 from 2011-04-26.

Automatic conversion script
Id: cif_fix_values 4973 2017-02-22 13:04:09Z antanas 
;
_cod_original_sg_symbol_H-M P2(1)/n
_cod_database_code 7120036

loop_
_symmetry_equiv_pos_as_xyz
'x, y, z'
'-x, y+1/2, -z+1/2'
'-x, -y, -z'
'x, -y-1/2, z-1/2'

loop_
_atom_site_label
_atom_site_type_symbol
_atom_site_fract_x
_atom_site_fract_y
_atom_site_fract_z
_atom_site_U_iso_or_equiv
_atom_site_adp_type
_atom_site_occupancy
_atom_site_symmetry_multiplicity
_atom_site_calc_flag
_atom_site_refinement_flags
C1 C 0.0422(8) 0.5795(12) 0.8428(3) 0.147(4) Uani 1 1 d .
H1A H 0.0105 0.6484 0.8151 0.221 Uiso 1 1 calc R
H1B H -0.0373 0.5763 0.8622 0.221 Uiso 1 1 calc R
H1C H 0.0567 0.4788 0.8304 0.221 Uiso 1 1 calc R
C2 C 0.1835(7) 0.6614(7) 0.92452(18) 0.0679(16) Uani 1 1 d .
H2A H 0.2841 0.6994 0.9411 0.102 Uiso 1 1 calc R
H2B H 0.1610 0.5684 0.9403 0.102 Uiso 1 1 calc R
H2C H 0.1048 0.7364 0.9265 0.102 Uiso 1 1 calc R
C3 C 0.3047(5) 0.6522(5) 0.85402(17) 0.0352(10) Uani 1 1 d .
H3 H 0.3958 0.6849 0.8755 0.042 Uiso 1 1 calc R
C4 C 0.7422(4) 0.9359(4) 0.85600(13) 0.0202(8) Uani 1 1 d .
C5 C 0.6564(4) 0.8142(4) 0.82479(13) 0.0217(8) Uani 1 1 d .
C6 C 0.8107(4) 0.8994(4) 0.90540(13) 0.0232(8) Uani 1 1 d .
H6 H 0.7992 0.8006 0.9169 0.028 Uiso 1 1 calc R
C7 C 0.8941(5) 1.0042(4) 0.93738(13) 0.0263(9) Uani 1 1 d .
C8 C 0.9081(5) 1.1535(4) 0.92052(15) 0.0402(11) Uani 1 1 d .
H8 H 0.9608 1.2273 0.9422 0.048 Uiso 1 1 calc R
C9 C 0.8440(5) 1.1909(5) 0.87215(14) 0.0390(11) Uani 1 1 d .
H9 H 0.8548 1.2906 0.8614 0.047 Uiso 1 1 calc R
C10 C 0.5595(4) 0.7493(4) 0.66549(13) 0.0245(8) Uani 1 1 d .
C11 C 0.5841(5) 0.7275(4) 0.61405(13) 0.0265(9) Uani 1 1 d .
C12 C 0.5365(5) 0.8405(4) 0.57891(14) 0.0297(9) Uani 1 1 d .
H12 H 0.4865 0.9274 0.5875 0.036 Uiso 1 1 calc R
C13 C 0.5623(5) 0.8260(5) 0.53114(14) 0.0352(10) Uani 1 1 d .
C14 C 0.6325(6) 0.6947(5) 0.51813(16) 0.0509(13) Uani 1 1 d .
H14 H 0.6481 0.6834 0.4858 0.061 Uiso 1 1 calc R
C15 C 0.6791(7) 0.5818(6) 0.55232(18) 0.0596(16) Uani 1 1 d .
H15 H 0.7266 0.4941 0.5432 0.071 Uiso 1 1 calc R
C16 C 0.6564(6) 0.5966(5) 0.60022(16) 0.0415(12) Uani 1 1 d .
C17 C 0.7628(4) 1.0844(4) 0.83815(13) 0.0224(8) Uani 1 1 d .
H3W H 1.083(3) 0.489(6) 0.733(5) 0.28(7) Uiso 1 1 d D
N1 N 0.9625(4) 0.9504(3) 0.98602(11) 0.0293(8) Uani 1 1 d .
N2 N 0.5251(5) 0.9386(4) 0.49311(13) 0.0397(9) Uani 1 1 d .
N3 N 0.1845(5) 0.6314(5) 0.87303(14) 0.0453(10) Uani 1 1 d .
O1 O 0.6630(3) 0.6787(3) 0.84019(9) 0.0317(7) Uani 1 1 d .
O2 O 0.5722(3) 0.8419(3) 0.78165(9) 0.0241(6) Uani 1 1 d .
O3 O 0.7428(3) 0.4297(3) 0.77010(10) 0.0301(6) Uani 1 1 d D
H1W H 0.8177 0.4372 0.7554 0.045 Uiso 1 1 d RD
H2W H 0.7499 0.3346 0.7750 0.045 Uiso 1 1 d RD
O5 O 0.3110(3) 0.6331(4) 0.80997(11) 0.0424(8) Uani 1 1 d .
O6 O 0.6015(3) 0.6396(3) 0.69620(9) 0.0297(6) Uani 1 1 d .
O7 O 0.4998(3) 0.8700(3) 0.67584(9) 0.0317(7) Uani 1 1 d .
O8 O 0.7145(3) 1.1246(3) 0.79096(9) 0.0258(6) Uani 1 1 d .
O9 O 0.7044(5) 0.4822(4) 0.63279(12) 0.0618(11) Uani 1 1 d .
H1M H 0.6787 0.5036 0.6581 0.093 Uiso 1 1 d R
O10 O 0.9842(8) 0.4853(10) 0.7217(2) 0.171(3) Uani 1 1 d D
H4W H 0.9699 0.5787 0.7318 0.256 Uiso 1 1 d RD
Tb1 Tb 0.50338(2) 0.562739(19) 0.766658(6) 0.01879(7) Uani 1 1 d .

loop_
_atom_site_aniso_label
_atom_site_aniso_U_11
_atom_site_aniso_U_22
_atom_site_aniso_U_33
_atom_site_aniso_U_23
_atom_site_aniso_U_13
_atom_site_aniso_U_12
C1 0.064(5) 0.270(12) 0.114(7) -0.087(7) 0.034(5) -0.069(6)
C2 0.076(4) 0.092(4) 0.044(3) 0.002(3) 0.030(3) 0.016(3)
C3 0.030(2) 0.036(2) 0.041(3) 0.004(2) 0.009(2) 0.0027(19)
C4 0.0218(19) 0.0217(19) 0.0146(18) -0.0014(14) -0.0016(15) 0.0000(15)
C5 0.027(2) 0.0193(19) 0.0175(19) 0.0007(15) 0.0018(15) -0.0011(16)
C6 0.030(2) 0.0192(19) 0.0180(19) 0.0029(15) -0.0010(16) -0.0041(16)
C7 0.032(2) 0.028(2) 0.0148(19) 0.0006(16) -0.0051(16) -0.0018(18)
C8 0.059(3) 0.025(2) 0.026(2) -0.0024(17) -0.014(2) -0.015(2)
C9 0.055(3) 0.026(2) 0.027(2) 0.0048(18) -0.013(2) -0.016(2)
C10 0.033(2) 0.0218(19) 0.0178(19) 0.0006(16) 0.0041(16) -0.0028(17)
C11 0.038(2) 0.024(2) 0.018(2) 0.0022(15) 0.0086(17) 0.0050(17)
C12 0.043(2) 0.024(2) 0.022(2) 0.0002(16) 0.0065(18) 0.0028(18)
C13 0.047(3) 0.038(2) 0.020(2) 0.0071(18) 0.0066(18) 0.004(2)
C14 0.079(4) 0.053(3) 0.027(2) 0.007(2) 0.026(2) 0.021(3)
C15 0.100(5) 0.048(3) 0.039(3) 0.007(2) 0.034(3) 0.040(3)
C16 0.067(3) 0.034(2) 0.027(2) 0.0069(19) 0.018(2) 0.020(2)
C17 0.025(2) 0.0186(18) 0.019(2) 0.0020(15) -0.0035(16) -0.0002(15)
N1 0.039(2) 0.0271(18) 0.0166(17) 0.0017(12) -0.0053(14) -0.0068(14)
N2 0.057(3) 0.042(2) 0.0227(19) 0.0110(16) 0.0128(17) 0.0079(19)
N3 0.040(2) 0.053(2) 0.046(2) -0.0082(19) 0.0157(19) -0.0039(19)
O1 0.0443(17) 0.0191(14) 0.0228(14) 0.0014(11) -0.0130(12) -0.0068(12)
O2 0.0296(14) 0.0203(13) 0.0165(13) 0.0019(10) -0.0086(11) -0.0023(11)
O3 0.0281(15) 0.0251(14) 0.0359(16) 0.0057(12) 0.0043(13) 0.0009(12)
O5 0.0418(18) 0.056(2) 0.0322(18) -0.0006(15) 0.0146(14) 0.0081(15)
O6 0.0460(17) 0.0248(14) 0.0204(14) 0.0069(11) 0.0120(12) 0.0082(13)
O7 0.0566(19) 0.0176(13) 0.0204(14) -0.0011(11) 0.0070(13) 0.0090(13)
O8 0.0345(15) 0.0204(13) 0.0182(14) 0.0047(10) -0.0041(11) -0.0072(11)
O9 0.111(3) 0.0451(19) 0.0371(19) 0.0163(16) 0.033(2) 0.044(2)
O10 0.081(4) 0.340(11) 0.100(4) 0.010(5) 0.039(4) -0.064(5)
Tb1 0.02522(11) 0.01640(10) 0.01258(10) -0.00035(7) -0.00096(7) -0.00123(7)

loop_
_atom_type_symbol
_atom_type_description
_atom_type_scat_dispersion_real
_atom_type_scat_dispersion_imag
_atom_type_scat_source
C C 0.0033 0.0016 'International Tables Vol C Tables 4.2.6.8 and 6.1.1.4'
H H 0.0000 0.0000 'International Tables Vol C Tables 4.2.6.8 and 6.1.1.4'
O O 0.0106 0.0060 'International Tables Vol C Tables 4.2.6.8 and 6.1.1.4'
N N 0.0061 0.0033 'International Tables Vol C Tables 4.2.6.8 and 6.1.1.4'
Tb Tb -0.1723 4.1537 'International Tables Vol C Tables 4.2.6.8 and 6.1.1.4'

loop_
_geom_angle_atom_site_label_1
_geom_angle_atom_site_label_2
_geom_angle_atom_site_label_3
_geom_angle
_geom_angle_site_symmetry_1
_geom_angle_site_symmetry_3
N3 C1 H1A 109.5 . .
N3 C1 H1B 109.5 . .
H1A C1 H1B 109.5 . .
N3 C1 H1C 109.5 . .
H1A C1 H1C 109.5 . .
H1B C1 H1C 109.5 . .
N3 C2 H2A 109.5 . .
N3 C2 H2B 109.5 . .
H2A C2 H2B 109.5 . .
N3 C2 H2C 109.5 . .
H2A C2 H2C 109.5 . .
H2B C2 H2C 109.5 . .
O5 C3 N3 126.2(4) . .
O5 C3 H3 116.9 . .
N3 C3 H3 116.9 . .
C6 C4 C17 119.1(3) . .
C6 C4 C5 117.5(3) . .
C17 C4 C5 123.4(3) . .
O1 C5 O2 117.9(3) . .
O1 C5 C4 120.4(3) . .
O2 C5 C4 121.8(3) . .
C7 C6 C4 122.0(3) . .
C7 C6 H6 119.0 . .
C4 C6 H6 119.0 . .
C6 C7 C8 119.0(3) . .
C6 C7 N1 116.3(3) . .
C8 C7 N1 124.8(3) . .
C9 C8 C7 119.9(4) . .
C9 C8 H8 120.1 . .
C7 C8 H8 120.1 . .
C8 C9 C17 122.3(4) . .
C8 C9 H9 118.8 . .
C17 C9 H9 118.8 . .
O7 C10 O6 124.4(3) . .
O7 C10 C11 118.8(3) . .
O6 C10 C11 116.9(3) . .
C12 C11 C16 118.8(4) . .
C12 C11 C10 119.3(3) . .
C16 C11 C10 121.9(3) . .
C13 C12 C11 120.7(4) . .
C13 C12 H12 119.6 . .
C11 C12 H12 119.6 . .
C12 C13 C14 119.4(4) . .
C12 C13 N2 125.1(4) . .
C14 C13 N2 115.5(4) . .
C15 C14 C13 120.5(4) . .
C15 C14 H14 119.8 . .
C13 C14 H14 119.8 . .
C14 C15 C16 120.4(4) . .
C14 C15 H15 119.8 . .
C16 C15 H15 119.8 . .
O9 C16 C15 118.4(4) . .
O9 C16 C11 121.5(4) . .
C15 C16 C11 120.1(4) . .
O8 C17 C9 119.3(3) . .
O8 C17 C4 123.1(3) . .
C9 C17 C4 117.6(3) . .
N1 N1 C7 114.2(4) 3_777 .
N2 N2 C13 114.4(4) 3_676 .
C3 N3 C1 120.1(5) . .
C3 N3 C2 123.3(4) . .
C1 N3 C2 116.5(5) . .
C5 O1 Tb1 97.9(2) . .
C5 O2 Tb1 135.6(2) . 2_656
C5 O2 Tb1 92.2(2) . .
Tb1 O2 Tb1 132.11(10) 2_656 .
Tb1 O3 H1W 135.4 . .
Tb1 O3 H2W 121.5 . .
H1W O3 H2W 96.5 . .
C3 O5 Tb1 136.0(3) . .
C10 O6 Tb1 130.3(2) . .
C10 O7 Tb1 147.7(3) . 2_656
C17 O8 Tb1 131.8(2) . 2_656
C16 O9 H1M 107.4 . .
H3W O10 H4W 92.7 . .
O8 Tb1 O7 121.28(10) 2_646 2_646
O8 Tb1 O5 72.70(10) 2_646 .
O7 Tb1 O5 74.39(11) 2_646 .
O8 Tb1 O2 73.03(8) 2_646 2_646
O7 Tb1 O2 75.23(9) 2_646 2_646
O5 Tb1 O2 110.77(10) . 2_646
O8 Tb1 O6 76.12(10) 2_646 .
O7 Tb1 O6 145.21(9) 2_646 .
O5 Tb1 O6 139.72(10) . .
O2 Tb1 O6 83.12(9) 2_646 .
O8 Tb1 O3 138.30(9) 2_646 .
O7 Tb1 O3 75.80(10) 2_646 .
O5 Tb1 O3 146.12(10) . .
O2 Tb1 O3 76.28(9) 2_646 .
O6 Tb1 O3 72.77(9) . .
O8 Tb1 O1 137.14(9) 2_646 .
O7 Tb1 O1 79.86(9) 2_646 .
O5 Tb1 O1 79.45(11) . .
O2 Tb1 O1 148.89(8) 2_646 .
O6 Tb1 O1 108.45(10) . .
O3 Tb1 O1 79.80(9) . .
O8 Tb1 O2 91.15(8) 2_646 .
O7 Tb1 O2 128.99(8) 2_646 .
O5 Tb1 O2 80.55(10) . .
O2 Tb1 O2 155.78(4) 2_646 .
O6 Tb1 O2 75.18(8) . .
O3 Tb1 O2 106.70(9) . .
O1 Tb1 O2 51.98(8) . .

loop_
_geom_bond_atom_site_label_1
_geom_bond_atom_site_label_2
_geom_bond_distance
_geom_bond_site_symmetry_2
C1 N3 1.417(7) .
C1 H1A 0.9600 .
C1 H1B 0.9600 .
C1 H1C 0.9600 .
C2 N3 1.438(6) .
C2 H2A 0.9600 .
C2 H2B 0.9600 .
C2 H2C 0.9600 .
C3 O5 1.232(5) .
C3 N3 1.280(5) .
C3 H3 0.9300 .
C4 C6 1.397(5) .
C4 C17 1.411(5) .
C4 C5 1.467(5) .
C5 O1 1.253(4) .
C5 O2 1.277(4) .
C6 C7 1.367(5) .
C6 H6 0.9300 .
C7 C8 1.396(5) .
C7 N1 1.421(4) .
C8 C9 1.366(5) .
C8 H8 0.9300 .
C9 C17 1.399(5) .
C9 H9 0.9300 .
C10 O7 1.235(4) .
C10 O6 1.276(4) .
C10 C11 1.483(5) .
C11 C12 1.380(5) .
C11 C16 1.396(5) .
C12 C13 1.381(5) .
C12 H12 0.9300 .
C13 C14 1.382(6) .
C13 N2 1.419(5) .
C14 C15 1.362(6) .
C14 H14 0.9300 .
C15 C16 1.375(6) .
C15 H15 0.9300 .
C16 O9 1.346(5) .
C17 O8 1.321(4) .
N1 N1 1.247(6) 3_777
N2 N2 1.247(7) 3_676
O1 Tb1 2.418(2) .
O2 Tb1 2.353(2) 2_656
O2 Tb1 2.523(2) .
O3 Tb1 2.378(3) .
O3 H1W 0.8398 .
O3 H2W 0.8410 .
O5 Tb1 2.337(3) .
O6 Tb1 2.370(3) .
O7 Tb1 2.310(2) 2_656
O8 Tb1 2.268(2) 2_656
O9 H1M 0.7954 .
O10 H3W 0.850(11) .
O10 H4W 0.8785 .
Tb1 O8 2.268(2) 2_646
Tb1 O7 2.310(2) 2_646
Tb1 O2 2.353(2) 2_646

loop_
_geom_torsion_atom_site_label_1
_geom_torsion_atom_site_label_2
_geom_torsion_atom_site_label_3
_geom_torsion_atom_site_label_4
_geom_torsion
_geom_torsion_site_symmetry_1
_geom_torsion_site_symmetry_4
C6 C4 C5 O1 -9.2(6) . .
C17 C4 C5 O1 168.5(4) . .
C6 C4 C5 O2 170.1(4) . .
C17 C4 C5 O2 -12.1(6) . .
C17 C4 C6 C7 1.6(6) . .
C5 C4 C6 C7 179.4(4) . .
C4 C6 C7 C8 1.6(6) . .
C4 C6 C7 N1 -177.7(4) . .
C6 C7 C8 C9 -2.6(7) . .
N1 C7 C8 C9 176.7(4) . .
C7 C8 C9 C17 0.4(8) . .
O7 C10 C11 C12 -1.5(6) . .
O6 C10 C11 C12 178.1(4) . .
O7 C10 C11 C16 177.4(4) . .
O6 C10 C11 C16 -2.9(6) . .
C16 C11 C12 C13 -1.1(6) . .
C10 C11 C12 C13 177.9(4) . .
C11 C12 C13 C14 1.9(7) . .
C11 C12 C13 N2 -176.7(4) . .
C12 C13 C14 C15 -1.4(8) . .
N2 C13 C14 C15 177.3(5) . .
C13 C14 C15 C16 0.2(9) . .
C14 C15 C16 O9 -180.0(5) . .
C14 C15 C16 C11 0.5(9) . .
C12 C11 C16 O9 -179.6(4) . .
C10 C11 C16 O9 1.4(7) . .
C12 C11 C16 C15 -0.1(7) . .
C10 C11 C16 C15 -179.0(5) . .
C8 C9 C17 O8 -174.7(4) . .
C8 C9 C17 C4 2.8(7) . .
C6 C4 C17 O8 173.7(4) . .
C5 C4 C17 O8 -4.0(6) . .
C6 C4 C17 C9 -3.7(6) . .
C5 C4 C17 C9 178.6(4) . .
C6 C7 N1 N1 -180.0(4) . 3_777
C8 C7 N1 N1 0.7(7) . 3_777
C12 C13 N2 N2 4.8(8) . 3_676
C14 C13 N2 N2 -173.8(5) . 3_676
O5 C3 N3 C1 0.9(9) . .
O5 C3 N3 C2 -177.6(5) . .
O2 C5 O1 Tb1 2.7(4) . .
C4 C5 O1 Tb1 -177.9(3) . .
O1 C5 O2 Tb1 175.4(2) . 2_656
C4 C5 O2 Tb1 -4.0(6) . 2_656
O1 C5 O2 Tb1 -2.6(4) . .
C4 C5 O2 Tb1 178.1(3) . .
N3 C3 O5 Tb1 -150.0(4) . .
O7 C10 O6 Tb1 28.3(6) . .
C11 C10 O6 Tb1 -151.3(3) . .
O6 C10 O7 Tb1 40.1(7) . 2_656
C11 C10 O7 Tb1 -140.4(4) . 2_656
C9 C17 O8 Tb1 -144.6(3) . 2_656
C4 C17 O8 Tb1 38.1(5) . 2_656
C3 O5 Tb1 O8 -174.6(4) . 2_646
C3 O5 Tb1 O7 54.7(4) . 2_646
C3 O5 Tb1 O2 121.8(4) . 2_646
C3 O5 Tb1 O6 -133.8(4) . .
C3 O5 Tb1 O3 25.5(5) . .
C3 O5 Tb1 O1 -27.6(4) . .
C3 O5 Tb1 O2 -80.4(4) . .
C10 O6 Tb1 O8 40.3(3) . 2_646
C10 O6 Tb1 O7 165.8(3) . 2_646
C10 O6 Tb1 O5 0.2(4) . .
C10 O6 Tb1 O2 114.4(3) . 2_646
C10 O6 Tb1 O3 -167.9(3) . .
C10 O6 Tb1 O1 -95.3(3) . .
C10 O6 Tb1 O2 -54.7(3) . .
C5 O1 Tb1 O8 -37.9(3) . 2_646
C5 O1 Tb1 O7 -163.6(2) . 2_646
C5 O1 Tb1 O5 -87.7(2) . .
C5 O1 Tb1 O2 159.4(2) . 2_646
C5 O1 Tb1 O6 51.4(2) . .
C5 O1 Tb1 O3 119.2(2) . .
C5 O1 Tb1 O2 -1.5(2) . .
C5 O2 Tb1 O8 157.7(2) . 2_646
Tb1 O2 Tb1 O8 -20.41(16) 2_656 2_646
C5 O2 Tb1 O7 24.5(3) . 2_646
Tb1 O2 Tb1 O7 -153.60(14) 2_656 2_646
C5 O2 Tb1 O5 85.4(2) . .
Tb1 O2 Tb1 O5 -92.66(16) 2_656 .
C5 O2 Tb1 O2 -154.1(2) . 2_646
Tb1 O2 Tb1 O2 27.76(14) 2_656 2_646
C5 O2 Tb1 O6 -127.0(2) . .
Tb1 O2 Tb1 O6 54.91(15) 2_656 .
C5 O2 Tb1 O3 -60.5(2) . .
Tb1 O2 Tb1 O3 121.37(15) 2_656 .
C5 O2 Tb1 O1 1.5(2) . .
Tb1 O2 Tb1 O1 -176.6(2) 2_656 .
